data_7114430
loop_
_publ_author_name
'Kuroda, Reiko'
'Imai, Yoshitane'
'Tajima, Nobuo'

_publ_section_title
;
 Generation of a co-crystal phase with novel coloristic properties via
 solid state grinding procedures
;
_journal_issue 23
_journal_name_full 'Chemical Communications'
_journal_page_first 2848
_journal_paper_doi 10.1039/b207417f
_journal_year 2002
_chemical_formula_sum 'C29 H20 O5'
_chemical_formula_weight 448.45
_chemical_name_systematic
; 
? 
;
_space_group_IT_number 15
_symmetry_cell_setting monoclinic
_symmetry_space_group_name_Hall '-C 2yc'
_symmetry_space_group_name_H-M 'C 1 2/c 1'
_atom_sites_solution_hydrogens geom
_atom_sites_solution_primary direct
_atom_sites_solution_secondary difmap
_audit_creation_method SHELXL-97
_cell_angle_alpha 90.00
_cell_angle_beta 118.9320(10)
_cell_angle_gamma 90.00
_cell_formula_units_Z 8
_cell_length_a 26.1317(16)
_cell_length_b 13.7800(9)
_cell_length_c 13.9782(9)
_cell_measurement_reflns_used 5469
_cell_measurement_temperature 133
_cell_measurement_theta_max 28.28
_cell_measurement_theta_min 1.73
_cell_volume 4405.3(5)
_computing_cell_refinement 'Bruker SMART'
_computing_data_collection 'Bruker SMART'
_computing_data_reduction 'Bruker SHELXTL'
_computing_molecular_graphics 'Bruker SHELXTL'
_computing_publication_material 'Bruker SHELXTL'
_computing_structure_refinement 'SHELXL-97 (Sheldrick, 1997)'
_computing_structure_solution 'SHELXS-97 (Sheldrick, 1990)'
_diffrn_ambient_temperature 133
_diffrn_measured_fraction_theta_full 0.996
_diffrn_measured_fraction_theta_max 0.996
_diffrn_measurement_device_type 'CCD area detector'
_diffrn_measurement_method 'phi and omega scans'
_diffrn_radiation_monochromator graphite
_diffrn_radiation_source 'fine-focus sealed tube'
_diffrn_radiation_type MoK\a
_diffrn_radiation_wavelength 0.71073
_diffrn_reflns_av_R_equivalents 0.0308
_diffrn_reflns_av_sigmaI/netI 0.0501
_diffrn_reflns_limit_h_max 20
_diffrn_reflns_limit_h_min -34
_diffrn_reflns_limit_k_max 17
_diffrn_reflns_limit_k_min -18
_diffrn_reflns_limit_l_max 18
_diffrn_reflns_limit_l_min -18
_diffrn_reflns_number 16286
_diffrn_reflns_theta_full 28.28
_diffrn_reflns_theta_max 28.28
_diffrn_reflns_theta_min 1.73
_exptl_absorpt_coefficient_mu 0.092
_exptl_absorpt_correction_T_max 1.0
_exptl_absorpt_correction_T_min 0.831926
_exptl_absorpt_correction_type empirical
_exptl_crystal_density_diffrn 1.352
_exptl_crystal_density_method 'not measured'
_exptl_crystal_F_000 1872
_exptl_crystal_size_max 0.38
_exptl_crystal_size_mid 0.33
_exptl_crystal_size_min 0.15
_refine_diff_density_max 0.270
_refine_diff_density_min -0.190
_refine_diff_density_rms 0.039
_refine_ls_extinction_method none
_refine_ls_goodness_of_fit_ref 0.803
_refine_ls_hydrogen_treatment mixed
_refine_ls_matrix_type full
_refine_ls_number_parameters 307
_refine_ls_number_reflns 5469
_refine_ls_number_restraints 0
_refine_ls_restrained_S_all 0.803
_refine_ls_R_factor_all 0.0740
_refine_ls_R_factor_gt 0.0406
_refine_ls_shift/su_max 0.021
_refine_ls_shift/su_mean 0.003
_refine_ls_structure_factor_coef Fsqd
_refine_ls_weighting_details 'calc w=1/[\s^2^(Fo^2^)+(0.0571P)^2^+0.0000P] where P=(Fo^2^+2Fc^2^)/3'
_refine_ls_weighting_scheme calc
_refine_ls_wR_factor_gt 0.0903
_refine_ls_wR_factor_ref 0.0993
_reflns_number_gt 3254
_reflns_number_total 5469
_reflns_threshold_expression >2sigma(I)
_cod_data_source_file b207417f.txt
_cod_data_source_block 2
_cod_original_sg_symbol_H-M C2/c
_cod_database_code 7114430

loop_
_symmetry_equiv_pos_as_xyz
'x, y, z'
'-x, y, -z+1/2'
'x+1/2, y+1/2, z'
'-x+1/2, y+1/2, -z+1/2'
'-x, -y, -z'
'x, -y, z-1/2'
'-x+1/2, -y+1/2, -z'
'x+1/2, -y+1/2, z-1/2'

loop_
_atom_site_label
_atom_site_type_symbol
_atom_site_fract_x
_atom_site_fract_y
_atom_site_fract_z
_atom_site_U_iso_or_equiv
_atom_site_adp_type
_atom_site_occupancy
_atom_site_symmetry_multiplicity
_atom_site_calc_flag
_atom_site_refinement_flags
C6 C 0.08417(6) 0.29016(10) -0.03483(12) 0.0349(3) Uani 1 1 d .
H6A H 0.0654 0.2659 -0.1058 0.042 Uiso 1 1 calc R
C8 C 0.16448(6) 0.37876(10) 0.10685(11) 0.0286(3) Uani 1 1 d .
H8A H 0.1994 0.4124 0.1307 0.034 Uiso 1 1 calc R
C7 C 0.13693(6) 0.34114(10) 0.00345(11) 0.0330(3) Uani 1 1 d .
H7A H 0.1534 0.3495 -0.0420 0.040 Uiso 1 1 calc R
C5 C 0.06054(6) 0.27629(10) 0.03248(11) 0.0313(3) Uani 1 1 d .
H5A H 0.0259 0.2416 0.0071 0.038 Uiso 1 1 calc R
C3 C 0.09026(6) 0.33951(10) 0.31278(11) 0.0298(3) Uani 1 1 d .
H3A H 0.0740 0.3299 0.3583 0.036 Uiso 1 1 calc R
C4 C 0.06390(6) 0.30116(9) 0.21053(11) 0.0283(3) Uani 1 1 d .
H4A H 0.0295 0.2660 0.1866 0.034 Uiso 1 1 calc R
C2 C 0.14233(5) 0.39395(9) 0.35025(11) 0.0271(3) Uani 1 1 d .
O1 O 0.16373(4) 0.43061(7) 0.45283(7) 0.0368(2) Uani 1 1 d .
H1A H 0.1974 0.4493 0.4749 0.055 Uiso 1 1 calc R
O2 O 0.17308(4) 0.62044(7) 0.28838(8) 0.0388(3) Uani 1 1 d .
H2A H 0.1446 0.5845 0.2674 0.058 Uiso 1 1 calc R
C1 C 0.16811(5) 0.40847(9) 0.28567(10) 0.0243(3) Uani 1 1 d .
O1QB O 0.06054(4) 0.56318(7) 0.20428(8) 0.0372(2) Uani 1 1 d .
C19 C 0.27880(5) 0.41763(10) 0.37238(10) 0.0281(3) Uani 1 1 d .
C2QB C 0.05679(6) 0.53863(10) 0.03366(11) 0.0305(3) Uani 1 1 d .
H2QA H 0.0938 0.5648 0.0574 0.037 Uiso 1 1 calc R
C1QB C 0.03233(6) 0.53525(9) 0.10892(11) 0.0296(3) Uani 1 1 d .
C9 C 0.14076(5) 0.36743(9) 0.17810(10) 0.0248(3) Uani 1 1 d .
C10 C 0.08783(5) 0.31370(9) 0.13997(11) 0.0263(3) Uani 1 1 d .
C11 C 0.22353(5) 0.46623(10) 0.32783(10) 0.0266(3) Uani 1 1 d .
C20 C 0.33127(6) 0.47322(11) 0.41471(11) 0.0336(3) Uani 1 1 d .
C12 C 0.22260(6) 0.56598(10) 0.32606(11) 0.0302(3) Uani 1 1 d .
C3QB C 0.02667(6) 0.50482(10) -0.06783(11) 0.0311(3) Uani 1 1 d .
H3QA H 0.0433 0.5066 -0.1135 0.037 Uiso 1 1 calc R
C18 C 0.28359(6) 0.31565(10) 0.37800(11) 0.0337(3) Uani 1 1 d .
H18A H 0.2499 0.2780 0.3507 0.040 Uiso 1 1 calc R
C13 C 0.27459(7) 0.62063(11) 0.36542(13) 0.0404(4) Uani 1 1 d .
H13A H 0.2728 0.6880 0.3617 0.049 Uiso 1 1 calc R
C15 C 0.38558(6) 0.42447(13) 0.46190(11) 0.0425(4) Uani 1 1 d .
H15A H 0.4200 0.4604 0.4907 0.051 Uiso 1 1 calc R
C16 C 0.38836(6) 0.32640(13) 0.46583(12) 0.0465(4) Uani 1 1 d .
H16A H 0.4245 0.2955 0.4971 0.056 Uiso 1 1 calc R
C17 C 0.33693(6) 0.27116(12) 0.42290(12) 0.0425(4) Uani 1 1 d .
H17A H 0.3391 0.2038 0.4250 0.051 Uiso 1 1 calc R
C14 C 0.32714(6) 0.57519(12) 0.40869(12) 0.0410(4) Uani 1 1 d .
H14A H 0.3611 0.6121 0.4349 0.049 Uiso 1 1 calc R
C4QA C 0.05896(7) 0.92349(13) 0.20841(13) 0.0432(4) Uani 1 1 d .
C3QA C 0.10335(8) 0.84890(12) 0.25877(13) 0.0471(4) Uani 1 1 d .
H3QB H 0.0928 0.7841 0.2423 0.056 Uiso 1 1 calc R
O1Q O 0.22825(5) 0.99309(13) 0.41300(10) 0.0881(5) Uani 1 1 d .
C5QA C 0.07713(7) 1.02330(12) 0.23873(14) 0.0483(4) Uani 1 1 d .
H5QA H 0.0492 1.0722 0.2094 0.058 Uiso 1 1 calc R
C1QA C 0.17726(7) 0.97161(14) 0.35442(13) 0.0500(5) Uani 1 1 d .
O2Q O 0.00838(5) 0.90321(12) 0.14314(11) 0.0753(4) Uani 1 1 d .
C6QA C 0.13180(7) 1.04723(12) 0.30634(14) 0.0497(4) Uani 1 1 d .
H6QA H 0.1418 1.1121 0.3238 0.060 Uiso 1 1 calc R
C2QA C 0.15817(8) 0.87065(13) 0.32716(13) 0.0522(5) Uani 1 1 d .
H2QB H 0.1853 0.8209 0.3588 0.063 Uiso 1 1 calc R

loop_
_atom_site_aniso_label
_atom_site_aniso_U_11
_atom_site_aniso_U_22
_atom_site_aniso_U_33
_atom_site_aniso_U_23
_atom_site_aniso_U_13
_atom_site_aniso_U_12
C6 0.0343(8) 0.0365(8) 0.0281(7) -0.0047(6) 0.0104(6) 0.0032(6)
C8 0.0237(7) 0.0297(7) 0.0318(7) 0.0025(6) 0.0130(5) 0.0028(5)
C7 0.0357(8) 0.0356(8) 0.0316(7) 0.0028(6) 0.0195(6) 0.0056(6)
C5 0.0257(7) 0.0279(7) 0.0347(8) -0.0030(6) 0.0102(6) 0.0001(5)
C3 0.0300(7) 0.0292(7) 0.0344(8) 0.0034(6) 0.0189(6) 0.0006(6)
C4 0.0228(6) 0.0231(7) 0.0374(8) 0.0017(6) 0.0133(6) 0.0000(5)
C2 0.0282(7) 0.0245(7) 0.0275(7) 0.0012(6) 0.0127(5) 0.0018(5)
O1 0.0388(6) 0.0430(6) 0.0313(5) -0.0069(5) 0.0192(4) -0.0098(4)
O2 0.0361(6) 0.0273(5) 0.0506(6) -0.0008(5) 0.0190(5) -0.0005(4)
C1 0.0215(6) 0.0229(7) 0.0270(7) 0.0028(5) 0.0106(5) 0.0025(5)
O1QB 0.0322(5) 0.0407(6) 0.0332(5) -0.0020(5) 0.0116(4) 0.0028(4)
C19 0.0242(7) 0.0384(8) 0.0215(6) -0.0002(6) 0.0109(5) -0.0002(6)
C2QB 0.0233(7) 0.0281(7) 0.0389(8) 0.0063(6) 0.0141(6) 0.0015(5)
C1QB 0.0267(7) 0.0247(7) 0.0337(8) 0.0058(6) 0.0116(6) 0.0052(5)
C9 0.0240(6) 0.0210(7) 0.0270(7) 0.0025(5) 0.0105(5) 0.0041(5)
C10 0.0240(7) 0.0218(7) 0.0303(7) 0.0018(5) 0.0109(5) 0.0035(5)
C11 0.0252(7) 0.0299(8) 0.0243(7) -0.0009(6) 0.0116(5) -0.0019(5)
C20 0.0261(7) 0.0511(10) 0.0238(7) -0.0034(7) 0.0123(6) -0.0035(6)
C12 0.0292(7) 0.0308(8) 0.0308(7) -0.0020(6) 0.0146(6) -0.0018(6)
C3QB 0.0288(7) 0.0302(8) 0.0363(8) 0.0082(6) 0.0174(6) 0.0044(6)
C18 0.0307(8) 0.0369(8) 0.0348(8) 0.0061(6) 0.0168(6) 0.0033(6)
C13 0.0424(9) 0.0327(8) 0.0480(9) -0.0090(7) 0.0233(7) -0.0108(7)
C15 0.0249(8) 0.0746(13) 0.0277(7) 0.0007(8) 0.0125(6) -0.0024(7)
C16 0.0288(8) 0.0746(13) 0.0369(9) 0.0190(9) 0.0165(7) 0.0180(8)
C17 0.0401(9) 0.0479(10) 0.0441(9) 0.0157(8) 0.0239(7) 0.0157(7)
C14 0.0329(8) 0.0499(10) 0.0407(9) -0.0145(7) 0.0180(7) -0.0171(7)
C4QA 0.0371(9) 0.0599(11) 0.0364(8) -0.0115(8) 0.0207(7) -0.0098(8)
C3QA 0.0716(12) 0.0360(9) 0.0398(9) -0.0039(7) 0.0319(9) -0.0065(8)
O1Q 0.0322(7) 0.1833(17) 0.0476(8) -0.0500(9) 0.0185(6) -0.0205(8)
C5QA 0.0485(10) 0.0445(10) 0.0495(10) -0.0022(8) 0.0217(8) 0.0106(8)
C1QA 0.0326(9) 0.0899(14) 0.0311(8) -0.0205(9) 0.0183(7) -0.0050(8)
O2Q 0.0395(7) 0.1161(12) 0.0649(9) -0.0368(8) 0.0209(6) -0.0246(7)
C6QA 0.0575(11) 0.0427(10) 0.0594(11) -0.0193(8) 0.0366(9) -0.0133(8)
C2QA 0.0624(12) 0.0573(11) 0.0338(9) 0.0033(8) 0.0209(8) 0.0247(9)

loop_
_atom_type_symbol
_atom_type_description
_atom_type_scat_dispersion_real
_atom_type_scat_dispersion_imag
_atom_type_scat_source
C C 0.0033 0.0016 'International Tables Vol C Tables 4.2.6.8 and 6.1.1.4'
H H 0.0000 0.0000 'International Tables Vol C Tables 4.2.6.8 and 6.1.1.4'
O O 0.0106 0.0060 'International Tables Vol C Tables 4.2.6.8 and 6.1.1.4'

loop_
_geom_angle_atom_site_label_1
_geom_angle_atom_site_label_2
_geom_angle_atom_site_label_3
_geom_angle
_geom_angle_site_symmetry_1
_geom_angle_site_symmetry_3
C5 C6 C7 119.73(13) . .
C7 C8 C9 121.13(13) . .
C8 C7 C6 120.72(13) . .
C6 C5 C10 121.19(13) . .
C4 C3 C2 120.25(13) . .
C3 C4 C10 121.15(12) . .
O1 C2 C1 123.72(11) . .
O1 C2 C3 114.78(12) . .
C1 C2 C3 121.50(12) . .
C2 C1 C9 118.47(11) . .
C2 C1 C11 120.32(11) . .
C9 C1 C11 121.21(11) . .
C18 C19 C20 118.10(12) . .
C18 C19 C11 122.27(12) . .
C20 C19 C11 119.62(13) . .
C3QB C2QB C1QB 120.90(13) . .
O1QB C1QB C3QB 120.43(13) . 5_565
O1QB C1QB C2QB 121.58(12) . .
C3QB C1QB C2QB 117.98(12) 5_565 .
C8 C9 C10 118.09(12) . .
C8 C9 C1 122.00(12) . .
C10 C9 C1 119.91(12) . .
C5 C10 C4 122.17(12) . .
C5 C10 C9 119.11(12) . .
C4 C10 C9 118.71(12) . .
C12 C11 C19 118.72(12) . .
C12 C11 C1 121.19(11) . .
C19 C11 C1 120.08(12) . .
C14 C20 C15 122.21(13) . .
C14 C20 C19 118.74(12) . .
C15 C20 C19 119.06(14) . .
O2 C12 C11 124.26(12) . .
O2 C12 C13 114.32(13) . .
C11 C12 C13 121.41(13) . .
C2QB C3QB C1QB 121.11(13) . 5_565
C17 C18 C19 121.08(14) . .
C14 C13 C12 120.22(14) . .
C16 C15 C20 121.06(14) . .
C15 C16 C17 120.23(14) . .
C18 C17 C16 120.45(16) . .
C13 C14 C20 121.26(13) . .
O2Q C4QA C5QA 121.24(16) . .
O2Q C4QA C3QA 121.50(16) . .
C5QA C4QA C3QA 117.26(14) . .
C2QA C3QA C4QA 121.65(15) . .
C6QA C5QA C4QA 122.35(16) . .
O1Q C1QA C2QA 122.06(18) . .
O1Q C1QA C6QA 120.90(19) . .
C2QA C1QA C6QA 117.03(14) . .
C5QA C6QA C1QA 120.31(16) . .
C3QA C2QA C1QA 121.30(15) . .

loop_
_geom_bond_atom_site_label_1
_geom_bond_atom_site_label_2
_geom_bond_distance
_geom_bond_site_symmetry_2
C6 C5 1.366(2) .
C6 C7 1.4025(19) .
C8 C7 1.3672(18) .
C8 C9 1.4135(18) .
C5 C10 1.4125(18) .
C3 C4 1.3580(19) .
C3 C2 1.4137(18) .
C4 C10 1.4109(19) .
C2 O1 1.3594(15) .
C2 C1 1.3773(18) .
O2 C12 1.3623(16) .
C1 C9 1.4324(17) .
C1 C11 1.5009(17) .
O1QB C1QB 1.2319(16) .
C19 C18 1.4097(19) .
C19 C20 1.4254(18) .
C19 C11 1.4326(18) .
C2QB C3QB 1.3300(19) .
C2QB C1QB 1.472(2) .
C1QB C3QB 1.4678(19) 5_565
C9 C10 1.4255(17) .
C11 C12 1.3747(18) .
C20 C14 1.409(2) .
C20 C15 1.412(2) .
C12 C13 1.4115(19) .
C3QB C1QB 1.4678(19) 5_565
C18 C17 1.3662(19) .
C13 C14 1.357(2) .
C15 C16 1.353(2) .
C16 C17 1.402(2) .
C4QA O2Q 1.2209(17) .
C4QA C5QA 1.450(2) .
C4QA C3QA 1.452(2) .
C3QA C2QA 1.316(2) .
O1Q C1QA 1.2157(18) .
C5QA C6QA 1.318(2) .
C1QA C2QA 1.465(2) .
C1QA C6QA 1.475(2) .
